data_8107279
loop_
_publ_author_name
'Zhao, Wen-Ze'

_publ_section_title
;
 Crystal structure of N 2,N
 6-bis(2-(((E)-quinolin-8-ylmethylene)amino)phenyl)pyridine-2,6-dicarboxamide,
 C39H27N7O2
;
_journal_issue 6
_journal_name_full 'Zeitschrift f\"ur Kristallographie - New Crystal Structures'
_journal_page_first 1013
_journal_page_last 1015
_journal_paper_doi 10.1515/ncrs-2022-0338
_journal_volume 237
_journal_year 2022
_chemical_formula_moiety 'C39 H27 N7 O2'
_chemical_formula_sum 'C39 H27 N7 O2'
_chemical_formula_weight 625.67
_space_group_crystal_system monoclinic
_space_group_IT_number 14
_space_group_name_Hall '-P 2ybc'
_space_group_name_H-M_alt 'P 1 21/c 1'
_atom_sites_solution_hydrogens geom
_cell_angle_alpha 90
_cell_angle_beta 103.236(4)
_cell_angle_gamma 90
_cell_formula_units_Z 4
_cell_length_a 12.3871(18)
_cell_length_b 19.114(3)
_cell_length_c 13.2430(16)
_cell_measurement_reflns_used 9875
_cell_measurement_temperature 273.15
_cell_measurement_theta_max 27.84
_cell_measurement_theta_min 2.65
_cell_volume 3052.2(8)
_computing_cell_refinement 'SAINT (Brucker, 2012)[2]'
_computing_data_collection 'APEX2 (Brucker, 2012)[2]'
_computing_data_reduction 'SAINT (Brucker, 2012)[2]'
_computing_molecular_graphics 'Diamond 4.0[4]'
_computing_publication_material 'Olex2 (Dolomanov et al., 2009)[1]'
_computing_structure_refinement 'ShelXL (Sheldrick, 2015)[3]'
_diffrn_ambient_temperature 273.15
_diffrn_measured_fraction_theta_full 0.999
_diffrn_measured_fraction_theta_max 0.999
_diffrn_measurement_device_type 'Bruker APEX-II CCD'
_diffrn_measurement_method '\f and \w scans'
_diffrn_radiation_type MoK\a
_diffrn_radiation_wavelength 0.71073
_diffrn_reflns_av_R_equivalents 0.0780
_diffrn_reflns_av_unetI/netI 0.0263
_diffrn_reflns_Laue_measured_fraction_full 0.999
_diffrn_reflns_Laue_measured_fraction_max 0.999
_diffrn_reflns_limit_h_max 16
_diffrn_reflns_limit_h_min -16
_diffrn_reflns_limit_k_max 25
_diffrn_reflns_limit_k_min -25
_diffrn_reflns_limit_l_max 16
_diffrn_reflns_limit_l_min -17
_diffrn_reflns_number 121934
_diffrn_reflns_point_group_measured_fraction_full 0.999
_diffrn_reflns_point_group_measured_fraction_max 0.999
_diffrn_reflns_theta_full 25.242
_diffrn_reflns_theta_max 28.299
_diffrn_reflns_theta_min 2.294
_diffrn_standards_number 0
_exptl_absorpt_coefficient_mu 0.087
_exptl_absorpt_correction_T_max 0.9799
_exptl_absorpt_correction_T_min 0.9782
_exptl_absorpt_correction_type multi-scan
_exptl_crystal_colour colourless
_exptl_crystal_colour_primary colourless
_exptl_crystal_density_diffrn 1.362
_exptl_crystal_description block
_exptl_crystal_F_000 1304
_exptl_crystal_size_max 0.15
_exptl_crystal_size_mid 0.14
_exptl_crystal_size_min 0.13
_refine_diff_density_max 0.232
_refine_diff_density_min -0.195
_refine_diff_density_rms 0.041
_refine_ls_extinction_coef .
_refine_ls_extinction_method none
_refine_ls_goodness_of_fit_ref 1.095
_refine_ls_hydrogen_treatment constr
_refine_ls_matrix_type full
_refine_ls_number_parameters 433
_refine_ls_number_reflns 7587
_refine_ls_number_restraints 0
_refine_ls_restrained_S_all 1.095
_refine_ls_R_factor_all 0.0810
_refine_ls_R_factor_gt 0.0516
_refine_ls_shift/su_max 0.000
_refine_ls_shift/su_mean 0.000
_refine_ls_structure_factor_coef Fsqd
_refine_ls_weighting_details 'w=1/[\s^2^(Fo^2^)+(0.0367P)^2^+1.5326P] where P=(Fo^2^+2Fc^2^)/3'
_refine_ls_weighting_scheme calc
_refine_ls_wR_factor_gt 0.1136
_refine_ls_wR_factor_ref 0.1313
_reflns_Friedel_coverage 0.000
_reflns_Friedel_fraction_full .
_reflns_Friedel_fraction_max .
_reflns_number_gt 5493
_reflns_number_total 7587
_reflns_threshold_expression 'I > 2\s(I)'
_cod_data_source_file suppl_j_ncrs-2022-0338_suppl.cif
_cod_data_source_block yy
_cod_original_cell_volume 3052.3(7)
_cod_database_code 8107279
_shelx_space_group_comment
;
The symmetry employed for this shelxl refinement is uniquely defined
by the following loop, which should always be used as a source of
symmetry information in preference to the above space-group names.
They are only intended as comments.
;
_shelx_estimated_absorpt_t_max 0.989
_shelx_estimated_absorpt_t_min 0.987
_olex2_refinement_description
;
1. Fixed Uiso
 At 1.2 times of:
  All C(H) groups, All N(H) groups
2.a Aromatic/amide H refined with riding coordinates:
 N3(H3), N5(H5), C1(H1), C2(H2), C3(H3A), C5(H5A), C6(H6), C7(H7), C10(H10),
 C12(H12), C13(H13), C14(H14), C15(H15), C19(H19), C20(H20), C21(H21), C25(H25),
  C26(H26), C27(H27), C28(H28), C30(H30), C32(H32), C33(H33), C34(H34),
 C36(H36), C37(H37), C38(H38)
;

loop_
_space_group_symop_operation_xyz
'x, y, z'
'-x, y+1/2, -z+1/2'
'-x, -y, -z'
'x, -y-1/2, z-1/2'

loop_
_atom_site_label
_atom_site_type_symbol
_atom_site_fract_x
_atom_site_fract_y
_atom_site_fract_z
_atom_site_U_iso_or_equiv
_atom_site_adp_type
_atom_site_occupancy
_atom_site_site_symmetry_order
_atom_site_calc_flag
_atom_site_refinement_flags_posn
_atom_site_refinement_flags_adp
_atom_site_refinement_flags_occupancy
_atom_site_disorder_assembly
_atom_site_disorder_group
O1 O 0.44257(12) 0.10494(8) 0.40531(13) 0.0651(4) Uani 1 1 d . . . . .
O2 O 1.01718(11) 0.11068(7) 0.44402(13) 0.0593(4) Uani 1 1 d . . . . .
N1 N 0.74202(15) 0.46819(9) 0.25116(15) 0.0554(4) Uani 1 1 d . . . . .
N2 N 0.58801(12) 0.28066(8) 0.20201(12) 0.0421(3) Uani 1 1 d . . . . .
N3 N 0.52865(12) 0.18100(8) 0.31655(12) 0.0418(3) Uani 1 1 d . . . . .
H3 H 0.5939 0.1925 0.3102 0.050 Uiso 1 1 calc R . . . .
N4 N 0.72552(12) 0.12622(7) 0.40383(11) 0.0370(3) Uani 1 1 d . . . . .
N5 N 0.90424(11) 0.20620(7) 0.41424(12) 0.0379(3) Uani 1 1 d . . . . .
H5 H 0.8356 0.2176 0.3935 0.046 Uiso 1 1 calc R . . . .
N6 N 0.83046(12) 0.32828(7) 0.46391(12) 0.0387(3) Uani 1 1 d . . . . .
N7 N 0.71986(14) 0.48220(9) 0.62703(14) 0.0531(4) Uani 1 1 d . . . . .
C1 C 0.7928(2) 0.52870(12) 0.2730(2) 0.0674(6) Uani 1 1 d . . . . .
H1 H 0.7528 0.5654 0.2926 0.081 Uiso 1 1 calc R . . . .
C2 C 0.9032(2) 0.54152(14) 0.2688(2) 0.0713(7) Uani 1 1 d . . . . .
H2 H 0.9343 0.5856 0.2845 0.086 Uiso 1 1 calc R . . . .
C3 C 0.96330(19) 0.48913(14) 0.24175(18) 0.0636(6) Uani 1 1 d . . . . .
H3A H 1.0366 0.4967 0.2386 0.076 Uiso 1 1 calc R . . . .
C4 C 0.91451(16) 0.42257(11) 0.21817(14) 0.0480(5) Uani 1 1 d . . . . .
C5 C 0.97201(16) 0.36440(13) 0.19090(15) 0.0550(5) Uani 1 1 d . . . . .
H5A H 1.0459 0.3692 0.1878 0.066 Uiso 1 1 calc R . . . .
C6 C 0.92086(17) 0.30162(12) 0.16912(15) 0.0520(5) Uani 1 1 d . . . . .
H6 H 0.9602 0.2636 0.1523 0.062 Uiso 1 1 calc R . . . .
C7 C 0.80889(16) 0.29377(11) 0.17181(14) 0.0459(4) Uani 1 1 d . . . . .
H7 H 0.7747 0.2505 0.1561 0.055 Uiso 1 1 calc R . . . .
C8 C 0.74903(14) 0.34865(10) 0.19721(13) 0.0396(4) Uani 1 1 d . . . . .
C9 C 0.80175(15) 0.41482(10) 0.22214(14) 0.0424(4) Uani 1 1 d . . . . .
C10 C 0.63174(15) 0.34054(10) 0.19802(14) 0.0424(4) Uani 1 1 d . . . . .
H10 H 0.5879 0.3803 0.1956 0.051 Uiso 1 1 calc R . . . .
C11 C 0.47316(14) 0.27547(9) 0.19881(14) 0.0387(4) Uani 1 1 d . . . . .
C12 C 0.39199(16) 0.31561(10) 0.13565(15) 0.0465(4) Uani 1 1 d . . . . .
H12 H 0.4118 0.3493 0.0925 0.056 Uiso 1 1 calc R . . . .
C13 C 0.28122(16) 0.30576(11) 0.13642(17) 0.0532(5) Uani 1 1 d . . . . .
H13 H 0.2269 0.3330 0.0942 0.064 Uiso 1 1 calc R . . . .
C14 C 0.25186(16) 0.25571(12) 0.19952(18) 0.0548(5) Uani 1 1 d . . . . .
H14 H 0.1775 0.2499 0.2004 0.066 Uiso 1 1 calc R . . . .
C15 C 0.33098(15) 0.21389(10) 0.26178(16) 0.0470(4) Uani 1 1 d . . . . .
H15 H 0.3101 0.1803 0.3044 0.056 Uiso 1 1 calc R . . . .
C16 C 0.44224(14) 0.22247(9) 0.26011(14) 0.0384(4) Uani 1 1 d . . . . .
C17 C 0.52531(15) 0.12591(9) 0.37922(15) 0.0423(4) Uani 1 1 d . . . . .
C18 C 0.63571(15) 0.09050(9) 0.41456(14) 0.0395(4) Uani 1 1 d . . . . .
C19 C 0.64136(17) 0.02350(10) 0.45592(16) 0.0477(4) Uani 1 1 d . . . . .
H19 H 0.5777 0.0009 0.4648 0.057 Uiso 1 1 calc R . . . .
C20 C 0.74323(18) -0.00872(10) 0.48353(16) 0.0518(5) Uani 1 1 d . . . . .
H20 H 0.7494 -0.0538 0.5106 0.062 Uiso 1 1 calc R . . . .
C21 C 0.83589(17) 0.02670(9) 0.47052(15) 0.0466(4) Uani 1 1 d . . . . .
H21 H 0.9053 0.0055 0.4869 0.056 Uiso 1 1 calc R . . . .
C22 C 0.82386(14) 0.09442(9) 0.43257(13) 0.0382(4) Uani 1 1 d . . . . .
C23 C 0.92522(15) 0.13733(9) 0.42909(14) 0.0393(4) Uani 1 1 d . . . . .
C24 C 0.98065(13) 0.26171(9) 0.42836(12) 0.0344(3) Uani 1 1 d . . . . .
C25 C 1.08887(14) 0.25520(11) 0.41671(14) 0.0435(4) Uani 1 1 d . . . . .
H25 H 1.1146 0.2122 0.3991 0.052 Uiso 1 1 calc R . . . .
C26 C 1.15804(15) 0.31276(12) 0.43130(16) 0.0508(5) Uani 1 1 d . . . . .
H26 H 1.2306 0.3082 0.4238 0.061 Uiso 1 1 calc R . . . .
C27 C 1.12113(16) 0.37679(11) 0.45673(16) 0.0519(5) Uani 1 1 d . . . . .
H27 H 1.1685 0.4152 0.4664 0.062 Uiso 1 1 calc R . . . .
C28 C 1.01350(16) 0.38382(10) 0.46782(15) 0.0459(4) Uani 1 1 d . . . . .
H28 H 0.9884 0.4273 0.4839 0.055 Uiso 1 1 calc R . . . .
C29 C 0.94217(14) 0.32672(9) 0.45522(13) 0.0357(4) Uani 1 1 d . . . . .
C30 C 0.79479(15) 0.37666(10) 0.51251(15) 0.0431(4) Uani 1 1 d . . . . .
H30 H 0.8428 0.4124 0.5419 0.052 Uiso 1 1 calc R . . . .
C31 C 0.68008(14) 0.37814(9) 0.52384(14) 0.0376(4) Uani 1 1 d . . . . .
C32 C 0.60569(15) 0.32727(10) 0.47985(15) 0.0451(4) Uani 1 1 d . . . . .
H32 H 0.6282 0.2922 0.4406 0.054 Uiso 1 1 calc R . . . .
C33 C 0.49682(17) 0.32718(11) 0.49295(16) 0.0512(5) Uani 1 1 d . . . . .
H33 H 0.4481 0.2920 0.4627 0.061 Uiso 1 1 calc R . . . .
C34 C 0.46179(16) 0.37809(11) 0.54952(15) 0.0480(5) Uani 1 1 d . . . . .
H34 H 0.3892 0.3775 0.5576 0.058 Uiso 1 1 calc R . . . .
C35 C 0.53414(15) 0.43176(10) 0.59598(13) 0.0401(4) Uani 1 1 d . . . . .
C36 C 0.50260(18) 0.48636(11) 0.65482(16) 0.0529(5) Uani 1 1 d . . . . .
H36 H 0.4308 0.4883 0.6648 0.064 Uiso 1 1 calc R . . . .
C37 C 0.5771(2) 0.53564(12) 0.69637(18) 0.0623(6) Uani 1 1 d . . . . .
H37 H 0.5571 0.5720 0.7350 0.075 Uiso 1 1 calc R . . . .
C38 C 0.6847(2) 0.53160(12) 0.68099(19) 0.0631(6) Uani 1 1 d . . . . .
H38 H 0.7350 0.5661 0.7108 0.076 Uiso 1 1 calc R . . . .
C39 C 0.64494(14) 0.43182(9) 0.58356(13) 0.0375(4) Uani 1 1 d . . . . .

loop_
_atom_site_aniso_label
_atom_site_aniso_U_11
_atom_site_aniso_U_22
_atom_site_aniso_U_33
_atom_site_aniso_U_23
_atom_site_aniso_U_13
_atom_site_aniso_U_12
O1 0.0434(8) 0.0672(10) 0.0889(12) 0.0206(8) 0.0239(8) -0.0048(7)
O2 0.0417(8) 0.0456(8) 0.0936(11) 0.0046(7) 0.0220(7) 0.0143(6)
N1 0.0562(11) 0.0428(9) 0.0713(12) 0.0040(8) 0.0229(9) 0.0008(8)
N2 0.0352(8) 0.0435(8) 0.0487(9) 0.0018(7) 0.0121(6) 0.0012(6)
N3 0.0312(7) 0.0391(8) 0.0554(9) 0.0018(7) 0.0107(6) -0.0019(6)
N4 0.0353(7) 0.0327(7) 0.0432(8) -0.0010(6) 0.0094(6) 0.0007(6)
N5 0.0266(7) 0.0347(7) 0.0520(9) 0.0012(6) 0.0080(6) 0.0040(6)
N6 0.0348(8) 0.0342(7) 0.0504(8) 0.0013(6) 0.0163(6) 0.0012(6)
N7 0.0484(10) 0.0461(9) 0.0691(11) -0.0159(8) 0.0223(8) -0.0055(7)
C1 0.0764(17) 0.0450(12) 0.0846(17) 0.0035(11) 0.0265(13) -0.0034(11)
C2 0.0761(17) 0.0584(14) 0.0782(17) 0.0069(12) 0.0151(13) -0.0219(13)
C3 0.0521(13) 0.0765(16) 0.0620(14) 0.0131(12) 0.0125(10) -0.0186(12)
C4 0.0412(10) 0.0628(12) 0.0397(10) 0.0114(9) 0.0086(8) -0.0056(9)
C5 0.0344(10) 0.0846(16) 0.0480(11) 0.0087(10) 0.0135(8) 0.0030(10)
C6 0.0423(11) 0.0706(14) 0.0447(10) -0.0003(10) 0.0133(8) 0.0133(10)
C7 0.0422(10) 0.0541(11) 0.0420(10) -0.0022(8) 0.0109(8) 0.0049(9)
C8 0.0360(9) 0.0466(10) 0.0377(9) 0.0055(7) 0.0116(7) 0.0026(7)
C9 0.0387(10) 0.0488(10) 0.0418(9) 0.0094(8) 0.0137(7) 0.0011(8)
C10 0.0384(10) 0.0420(10) 0.0490(10) 0.0016(8) 0.0148(8) 0.0043(8)
C11 0.0335(9) 0.0375(9) 0.0448(9) -0.0071(7) 0.0085(7) 0.0012(7)
C12 0.0435(10) 0.0447(10) 0.0485(10) -0.0014(8) 0.0049(8) 0.0028(8)
C13 0.0389(10) 0.0558(12) 0.0586(12) -0.0036(10) -0.0018(9) 0.0079(9)
C14 0.0302(9) 0.0609(13) 0.0704(14) -0.0078(11) 0.0055(9) -0.0015(9)
C15 0.0354(9) 0.0490(11) 0.0567(11) -0.0062(9) 0.0106(8) -0.0042(8)
C16 0.0331(9) 0.0370(9) 0.0442(9) -0.0080(7) 0.0067(7) -0.0007(7)
C17 0.0390(10) 0.0377(9) 0.0516(10) -0.0025(8) 0.0131(8) -0.0063(8)
C18 0.0414(10) 0.0352(9) 0.0420(9) -0.0017(7) 0.0100(7) -0.0032(7)
C19 0.0514(11) 0.0375(10) 0.0554(11) 0.0024(8) 0.0152(9) -0.0067(8)
C20 0.0630(13) 0.0323(9) 0.0583(12) 0.0044(8) 0.0098(10) -0.0012(9)
C21 0.0489(11) 0.0347(9) 0.0539(11) 0.0009(8) 0.0072(8) 0.0070(8)
C22 0.0395(9) 0.0335(9) 0.0413(9) -0.0037(7) 0.0088(7) 0.0042(7)
C23 0.0382(9) 0.0373(9) 0.0433(9) -0.0005(7) 0.0112(7) 0.0078(7)
C24 0.0294(8) 0.0383(9) 0.0354(8) 0.0037(7) 0.0072(6) 0.0014(7)
C25 0.0317(9) 0.0518(11) 0.0483(10) 0.0024(8) 0.0117(7) 0.0052(8)
C26 0.0291(9) 0.0670(13) 0.0577(12) 0.0016(10) 0.0125(8) -0.0037(9)
C27 0.0425(11) 0.0573(12) 0.0576(12) -0.0016(10) 0.0147(9) -0.0154(9)
C28 0.0466(11) 0.0403(10) 0.0532(11) -0.0030(8) 0.0165(9) -0.0065(8)
C29 0.0318(8) 0.0383(9) 0.0382(9) 0.0032(7) 0.0108(7) 0.0003(7)
C30 0.0372(9) 0.0385(9) 0.0553(11) -0.0069(8) 0.0139(8) -0.0023(8)
C31 0.0344(9) 0.0348(9) 0.0450(9) -0.0004(7) 0.0122(7) 0.0026(7)
C32 0.0414(10) 0.0429(10) 0.0527(11) -0.0066(8) 0.0140(8) -0.0020(8)
C33 0.0409(10) 0.0550(12) 0.0574(12) -0.0063(9) 0.0108(9) -0.0104(9)
C34 0.0338(9) 0.0611(12) 0.0512(11) 0.0034(9) 0.0138(8) 0.0000(9)
C35 0.0385(9) 0.0448(10) 0.0390(9) 0.0070(7) 0.0133(7) 0.0063(8)
C36 0.0506(12) 0.0614(13) 0.0528(11) 0.0014(10) 0.0242(9) 0.0120(10)
C37 0.0715(15) 0.0580(13) 0.0653(14) -0.0160(11) 0.0321(12) 0.0091(11)
C38 0.0666(15) 0.0511(12) 0.0768(15) -0.0234(11) 0.0271(12) -0.0066(11)
C39 0.0368(9) 0.0364(9) 0.0414(9) 0.0007(7) 0.0133(7) 0.0014(7)

loop_
_atom_type_symbol
_atom_type_description
_atom_type_scat_dispersion_real
_atom_type_scat_dispersion_imag
_atom_type_scat_source
C C 0.0033 0.0016 'International Tables Vol C Tables 4.2.6.8 and 6.1.1.4'
H H 0.0000 0.0000 'International Tables Vol C Tables 4.2.6.8 and 6.1.1.4'
N N 0.0061 0.0033 'International Tables Vol C Tables 4.2.6.8 and 6.1.1.4'
O O 0.0106 0.0060 'International Tables Vol C Tables 4.2.6.8 and 6.1.1.4'

loop_
_geom_angle_atom_site_label_1
_geom_angle_atom_site_label_2
_geom_angle_atom_site_label_3
_geom_angle
_geom_angle_site_symmetry_1
_geom_angle_site_symmetry_3
C1 N1 C9 117.11(19) . .
C10 N2 C11 119.72(16) . .
C16 N3 H3 115.0 . .
C17 N3 H3 115.0 . .
C17 N3 C16 130.00(16) . .
C22 N4 C18 117.56(15) . .
C23 N5 H5 116.0 . .
C23 N5 C24 128.06(15) . .
C24 N5 H5 116.0 . .
C30 N6 C29 121.31(15) . .
C38 N7 C39 117.14(18) . .
N1 C1 H1 117.8 . .
N1 C1 C2 124.4(2) . .
C2 C1 H1 117.8 . .
C1 C2 H2 120.5 . .
C3 C2 C1 119.0(2) . .
C3 C2 H2 120.5 . .
C2 C3 H3A 120.2 . .
C2 C3 C4 119.6(2) . .
C4 C3 H3A 120.2 . .
C3 C4 C9 117.5(2) . .
C5 C4 C3 123.4(2) . .
C5 C4 C9 119.12(19) . .
C4 C5 H5A 119.6 . .
C6 C5 C4 120.84(18) . .
C6 C5 H5A 119.6 . .
C5 C6 H6 119.8 . .
C5 C6 C7 120.3(2) . .
C7 C6 H6 119.8 . .
C6 C7 H7 119.4 . .
C8 C7 C6 121.19(19) . .
C8 C7 H7 119.4 . .
C7 C8 C9 119.38(17) . .
C7 C8 C10 120.97(17) . .
C9 C8 C10 119.64(16) . .
N1 C9 C4 122.29(18) . .
N1 C9 C8 118.58(16) . .
C4 C9 C8 119.12(18) . .
N2 C10 C8 121.89(17) . .
N2 C10 H10 119.1 . .
C8 C10 H10 119.1 . .
C12 C11 N2 124.40(17) . .
C12 C11 C16 119.51(17) . .
C16 C11 N2 115.97(15) . .
C11 C12 H12 119.9 . .
C11 C12 C13 120.22(19) . .
C13 C12 H12 119.9 . .
C12 C13 H13 120.0 . .
C14 C13 C12 119.96(19) . .
C14 C13 H13 120.0 . .
C13 C14 H14 119.5 . .
C13 C14 C15 121.05(19) . .
C15 C14 H14 119.5 . .
C14 C15 H15 120.3 . .
C14 C15 C16 119.44(19) . .
C16 C15 H15 120.3 . .
N3 C16 C11 116.09(15) . .
C15 C16 N3 124.20(17) . .
C15 C16 C11 119.71(17) . .
O1 C17 N3 125.23(18) . .
O1 C17 C18 121.81(17) . .
N3 C17 C18 112.96(15) . .
N4 C18 C17 117.15(15) . .
N4 C18 C19 122.93(17) . .
C19 C18 C17 119.92(17) . .
C18 C19 H19 120.7 . .
C20 C19 C18 118.55(18) . .
C20 C19 H19 120.7 . .
C19 C20 H20 120.4 . .
C19 C20 C21 119.11(18) . .
C21 C20 H20 120.4 . .
C20 C21 H21 120.6 . .
C20 C21 C22 118.80(18) . .
C22 C21 H21 120.6 . .
N4 C22 C21 122.97(17) . .
N4 C22 C23 117.04(15) . .
C21 C22 C23 119.87(16) . .
O2 C23 N5 124.91(17) . .
O2 C23 C22 121.32(16) . .
N5 C23 C22 113.66(15) . .
C25 C24 N5 123.71(16) . .
C25 C24 C29 119.93(16) . .
C29 C24 N5 116.36(14) . .
C24 C25 H25 120.1 . .
C26 C25 C24 119.78(18) . .
C26 C25 H25 120.1 . .
C25 C26 H26 119.6 . .
C27 C26 C25 120.87(18) . .
C27 C26 H26 119.6 . .
C26 C27 H27 120.1 . .
C26 C27 C28 119.72(18) . .
C28 C27 H27 120.1 . .
C27 C28 H28 119.5 . .
C27 C28 C29 120.90(18) . .
C29 C28 H28 119.5 . .
C24 C29 N6 115.71(15) . .
C28 C29 N6 125.48(16) . .
C28 C29 C24 118.78(16) . .
N6 C30 H30 119.1 . .
N6 C30 C31 121.86(16) . .
C31 C30 H30 119.1 . .
C32 C31 C30 121.03(16) . .
C32 C31 C39 119.02(16) . .
C39 C31 C30 119.92(16) . .
C31 C32 H32 119.3 . .
C31 C32 C33 121.35(18) . .
C33 C32 H32 119.3 . .
C32 C33 H33 119.8 . .
C34 C33 C32 120.42(18) . .
C34 C33 H33 119.8 . .
C33 C34 H34 119.6 . .
C33 C34 C35 120.75(17) . .
C35 C34 H34 119.6 . .
C34 C35 C36 123.48(18) . .
C34 C35 C39 119.07(16) . .
C36 C35 C39 117.45(18) . .
C35 C36 H36 120.2 . .
C37 C36 C35 119.58(19) . .
C37 C36 H36 120.2 . .
C36 C37 H37 120.3 . .
C36 C37 C38 119.35(19) . .
C38 C37 H37 120.3 . .
N7 C38 C37 124.3(2) . .
N7 C38 H38 117.8 . .
C37 C38 H38 117.8 . .
N7 C39 C31 118.46(16) . .
N7 C39 C35 122.16(16) . .
C35 C39 C31 119.38(16) . .

loop_
_geom_bond_atom_site_label_1
_geom_bond_atom_site_label_2
_geom_bond_distance
_geom_bond_site_symmetry_2
O1 C17 1.222(2) .
O2 C23 1.222(2) .
N1 C1 1.317(3) .
N1 C9 1.366(2) .
N2 C10 1.272(2) .
N2 C11 1.417(2) .
N3 H3 0.8600 .
N3 C16 1.402(2) .
N3 C17 1.347(2) .
N4 C18 1.340(2) .
N4 C22 1.336(2) .
N5 H5 0.8600 .
N5 C23 1.348(2) .
N5 C24 1.406(2) .
N6 C29 1.415(2) .
N6 C30 1.263(2) .
N7 C38 1.317(3) .
N7 C39 1.369(2) .
C1 H1 0.9300 .
C1 C2 1.402(3) .
C2 H2 0.9300 .
C2 C3 1.345(4) .
C3 H3A 0.9300 .
C3 C4 1.413(3) .
C4 C5 1.411(3) .
C4 C9 1.418(3) .
C5 H5A 0.9300 .
C5 C6 1.357(3) .
C6 H6 0.9300 .
C6 C7 1.404(3) .
C7 H7 0.9300 .
C7 C8 1.370(3) .
C8 C9 1.427(3) .
C8 C10 1.464(2) .
C10 H10 0.9300 .
C11 C12 1.384(3) .
C11 C16 1.405(3) .
C12 H12 0.9300 .
C12 C13 1.387(3) .
C13 H13 0.9300 .
C13 C14 1.373(3) .
C14 H14 0.9300 .
C14 C15 1.382(3) .
C15 H15 0.9300 .
C15 C16 1.393(2) .
C17 C18 1.501(3) .
C18 C19 1.388(3) .
C19 H19 0.9300 .
C19 C20 1.376(3) .
C20 H20 0.9300 .
C20 C21 1.377(3) .
C21 H21 0.9300 .
C21 C22 1.384(2) .
C22 C23 1.509(3) .
C24 C25 1.390(2) .
C24 C29 1.406(2) .
C25 H25 0.9300 .
C25 C26 1.381(3) .
C26 H26 0.9300 .
C26 C27 1.375(3) .
C27 H27 0.9300 .
C27 C28 1.381(3) .
C28 H28 0.9300 .
C28 C29 1.390(2) .
C30 H30 0.9300 .
C30 C31 1.463(2) .
C31 C32 1.374(2) .
C31 C39 1.423(2) .
C32 H32 0.9300 .
C32 C33 1.399(3) .
C33 H33 0.9300 .
C33 C34 1.358(3) .
C34 H34 0.9300 .
C34 C35 1.408(3) .
C35 C36 1.410(3) .
C35 C39 1.419(2) .
C36 H36 0.9300 .
C36 C37 1.345(3) .
C37 H37 0.9300 .
C37 C38 1.397(3) .
C38 H38 0.9300 .

loop_
_geom_hbond_atom_site_label_D
_geom_hbond_atom_site_label_H
_geom_hbond_atom_site_label_A
_geom_hbond_distance_DH
_geom_hbond_distance_HA
_geom_hbond_distance_DA
_geom_hbond_angle_DHA
_geom_hbond_site_symmetry_A
N3 H3 N2 0.86 2.20 2.642(2) 111.6 .
N3 H3 N4 0.86 2.21 2.662(2) 112.8 .
N5 H5 N4 0.86 2.24 2.668(2) 110.8 .
N5 H5 N6 0.86 2.32 2.644(2) 102.7 .

loop_
_geom_torsion_atom_site_label_1
_geom_torsion_atom_site_label_2
_geom_torsion_atom_site_label_3
_geom_torsion_atom_site_label_4
_geom_torsion
_geom_torsion_site_symmetry_1
_geom_torsion_site_symmetry_2
_geom_torsion_site_symmetry_3
_geom_torsion_site_symmetry_4
O1 C17 C18 N4 -164.04(18) . . . .
O1 C17 C18 C19 16.2(3) . . . .
N1 C1 C2 C3 -0.7(4) . . . .
N2 C11 C12 C13 178.70(17) . . . .
N2 C11 C16 N3 -0.3(2) . . . .
N2 C11 C16 C15 179.76(16) . . . .
N3 C17 C18 N4 16.7(2) . . . .
N3 C17 C18 C19 -163.09(17) . . . .
N4 C18 C19 C20 -2.5(3) . . . .
N4 C22 C23 O2 -172.63(17) . . . .
N4 C22 C23 N5 10.9(2) . . . .
N5 C24 C25 C26 179.47(17) . . . .
N5 C24 C29 N6 -0.5(2) . . . .
N5 C24 C29 C28 -178.55(16) . . . .
N6 C30 C31 C32 -1.3(3) . . . .
N6 C30 C31 C39 176.92(17) . . . .
C1 N1 C9 C4 1.8(3) . . . .
C1 N1 C9 C8 -179.59(19) . . . .
C1 C2 C3 C4 0.0(4) . . . .
C2 C3 C4 C5 -178.8(2) . . . .
C2 C3 C4 C9 1.4(3) . . . .
C3 C4 C5 C6 179.9(2) . . . .
C3 C4 C9 N1 -2.4(3) . . . .
C3 C4 C9 C8 179.02(17) . . . .
C4 C5 C6 C7 1.0(3) . . . .
C5 C4 C9 N1 177.84(18) . . . .
C5 C4 C9 C8 -0.8(3) . . . .
C5 C6 C7 C8 -0.6(3) . . . .
C6 C7 C8 C9 -0.5(3) . . . .
C6 C7 C8 C10 178.84(17) . . . .
C7 C8 C9 N1 -177.51(17) . . . .
C7 C8 C9 C4 1.1(3) . . . .
C7 C8 C10 N2 18.4(3) . . . .
C9 N1 C1 C2 -0.2(4) . . . .
C9 C4 C5 C6 -0.3(3) . . . .
C9 C8 C10 N2 -162.27(18) . . . .
C10 N2 C11 C12 40.3(3) . . . .
C10 N2 C11 C16 -143.83(18) . . . .
C10 C8 C9 N1 3.2(3) . . . .
C10 C8 C9 C4 -178.19(16) . . . .
C11 N2 C10 C8 -177.71(16) . . . .
C11 C12 C13 C14 -0.4(3) . . . .
C12 C11 C16 N3 175.79(16) . . . .
C12 C11 C16 C15 -4.1(3) . . . .
C12 C13 C14 C15 -0.9(3) . . . .
C13 C14 C15 C16 -0.3(3) . . . .
C14 C15 C16 N3 -177.11(18) . . . .
C14 C15 C16 C11 2.8(3) . . . .
C16 N3 C17 O1 -6.4(3) . . . .
C16 N3 C17 C18 172.86(17) . . . .
C16 C11 C12 C13 3.0(3) . . . .
C17 N3 C16 C11 -178.17(17) . . . .
C17 N3 C16 C15 1.8(3) . . . .
C17 C18 C19 C20 177.27(18) . . . .
C18 N4 C22 C21 1.2(3) . . . .
C18 N4 C22 C23 -174.71(15) . . . .
C18 C19 C20 C21 0.8(3) . . . .
C19 C20 C21 C22 1.7(3) . . . .
C20 C21 C22 N4 -2.8(3) . . . .
C20 C21 C22 C23 172.99(17) . . . .
C21 C22 C23 O2 11.3(3) . . . .
C21 C22 C23 N5 -165.18(17) . . . .
C22 N4 C18 C17 -178.29(15) . . . .
C22 N4 C18 C19 1.5(3) . . . .
C23 N5 C24 C25 29.1(3) . . . .
C23 N5 C24 C29 -151.21(17) . . . .
C24 N5 C23 O2 -10.8(3) . . . .
C24 N5 C23 C22 165.55(16) . . . .
C24 C25 C26 C27 -0.4(3) . . . .
C25 C24 C29 N6 179.19(15) . . . .
C25 C24 C29 C28 1.1(3) . . . .
C25 C26 C27 C28 0.0(3) . . . .
C26 C27 C28 C29 1.0(3) . . . .
C27 C28 C29 N6 -179.41(17) . . . .
C27 C28 C29 C24 -1.5(3) . . . .
C29 N6 C30 C31 -178.76(16) . . . .
C29 C24 C25 C26 -0.2(3) . . . .
C30 N6 C29 C24 161.36(17) . . . .
C30 N6 C29 C28 -20.7(3) . . . .
C30 C31 C32 C33 178.06(18) . . . .
C30 C31 C39 N7 1.7(3) . . . .
C30 C31 C39 C35 -178.54(16) . . . .
C31 C32 C33 C34 0.4(3) . . . .
C32 C31 C39 N7 179.97(18) . . . .
C32 C31 C39 C35 -0.2(3) . . . .
C32 C33 C34 C35 0.0(3) . . . .
C33 C34 C35 C36 179.45(19) . . . .
C33 C34 C35 C39 -0.4(3) . . . .
C34 C35 C36 C37 -179.9(2) . . . .
C34 C35 C39 N7 -179.67(18) . . . .
C34 C35 C39 C31 0.5(3) . . . .
C35 C36 C37 C38 -0.4(3) . . . .
C36 C35 C39 N7 0.5(3) . . . .
C36 C35 C39 C31 -179.32(17) . . . .
C36 C37 C38 N7 0.4(4) . . . .
C38 N7 C39 C31 179.33(19) . . . .
C38 N7 C39 C35 -0.5(3) . . . .
C39 N7 C38 C37 0.0(4) . . . .
C39 C31 C32 C33 -0.2(3) . . . .
C39 C35 C36 C37 0.0(3) . . . .
